data_7206624
loop_
_publ_author_name
'Li, Xia'
'Gu, Ya-Kun'
'Deng, Xue-Bin'
'Zhao, Kai'
'Jin, Lin-Pei'

_publ_section_title
;
 Effect of anions on architectures of transition metal complexes with
 1,4-bis(1,2,4-triazol-1-yl)butane
;
_journal_issue 22
_journal_name_full CrystEngComm
_journal_page_first 6665
_journal_paper_doi 10.1039/c1ce05491k
_journal_volume 13
_journal_year 2011
_chemical_formula_sum 'C24 H36 N20 Ni O6'
_chemical_formula_weight 759.44
_chemical_name_systematic
;

?

;
_space_group_IT_number 147
_symmetry_cell_setting trigonal
_symmetry_space_group_name_Hall '-P 3'
_symmetry_space_group_name_H-M 'P -3'
_atom_sites_solution_hydrogens geom
_atom_sites_solution_primary direct
_atom_sites_solution_secondary difmap
_audit_creation_method SHELXL-97
_cell_angle_alpha 90.00
_cell_angle_beta 90.00
_cell_angle_gamma 120.00
_cell_formula_units_Z 1
_cell_length_a 10.9001(7)
_cell_length_b 10.9001(7)
_cell_length_c 8.1598(9)
_cell_measurement_reflns_used 1926
_cell_measurement_temperature 293(2)
_cell_measurement_theta_max 24.93
_cell_measurement_theta_min 2.16
_cell_volume 839.60(12)
_computing_cell_refinement 'Bruker SMART'
_computing_data_collection 'Bruker SMART'
_computing_data_reduction 'Bruker SAINT'
_computing_molecular_graphics 'Bruker SHELXTL'
_computing_publication_material 'Bruker SHELXTL'
_computing_structure_refinement 'SHELXL-97 (Sheldrick, 1997)'
_computing_structure_solution 'SHELXS-97 (Sheldrick, 1990)'
_diffrn_ambient_temperature 293(2)
_diffrn_measured_fraction_theta_full 0.989
_diffrn_measured_fraction_theta_max 0.989
_diffrn_measurement_device_type 'CCD area detector'
_diffrn_measurement_method 'phi and omega scans'
_diffrn_radiation_monochromator graphite
_diffrn_radiation_source 'fine-focus sealed tube'
_diffrn_radiation_type MoK\a
_diffrn_radiation_wavelength 0.71073
_diffrn_reflns_av_R_equivalents 0.0260
_diffrn_reflns_av_sigmaI/netI 0.0269
_diffrn_reflns_limit_h_max 15
_diffrn_reflns_limit_h_min -13
_diffrn_reflns_limit_k_max 9
_diffrn_reflns_limit_k_min -15
_diffrn_reflns_limit_l_max 11
_diffrn_reflns_limit_l_min -10
_diffrn_reflns_number 5493
_diffrn_reflns_theta_full 29.73
_diffrn_reflns_theta_max 29.73
_diffrn_reflns_theta_min 2.16
_exptl_absorpt_coefficient_mu 0.650
_exptl_absorpt_correction_T_max 0.8920
_exptl_absorpt_correction_T_min 0.7950
_exptl_absorpt_correction_type multi-scan
_exptl_absorpt_process_details SADABS
_exptl_crystal_density_diffrn 1.502
_exptl_crystal_density_meas 0
_exptl_crystal_density_method 'not measured'
_exptl_crystal_F_000 396
_exptl_crystal_size_max 0.37
_exptl_crystal_size_mid 0.24
_exptl_crystal_size_min 0.18
_refine_diff_density_max 0.233
_refine_diff_density_min -0.202
_refine_diff_density_rms 0.049
_refine_ls_extinction_method none
_refine_ls_goodness_of_fit_ref 1.074
_refine_ls_hydrogen_treatment constr
_refine_ls_matrix_type full
_refine_ls_number_parameters 78
_refine_ls_number_reflns 1583
_refine_ls_number_restraints 0
_refine_ls_restrained_S_all 1.074
_refine_ls_R_factor_all 0.0417
_refine_ls_R_factor_gt 0.0345
_refine_ls_shift/su_max 0.000
_refine_ls_shift/su_mean 0.000
_refine_ls_structure_factor_coef Fsqd
_refine_ls_weighting_details 'calc w=1/[\s^2^(Fo^2^)+(0.0344P)^2^+0.2193P] where P=(Fo^2^+2Fc^2^)/3'
_refine_ls_weighting_scheme calc
_refine_ls_wR_factor_gt 0.0787
_refine_ls_wR_factor_ref 0.0829
_reflns_number_gt 1397
_reflns_number_total 1583
_reflns_threshold_expression >2sigma(I)
_cod_data_source_file c1ce05491k.txt
_cod_data_source_block test_0m
_cod_depositor_comments
;
The following automatic conversions were performed:

'_symmetry_cell_setting' value 'Trigonal' changed to 'trigonal'
according to /home/saulius/struct/CIF-dictionaries/cif_core.dic
dictionary named 'cif_core.dic' version 2.4.1 from
2010-06-29.

'_exptl_absorpt_correction_type' value 'Multi-scan'
changed to 'multi-scan' according to
/home/saulius/struct/CIF-dictionaries/cif_core.dic dictionary named
'cif_core.dic' version 2.4.1 from 2010-06-29.

Automatic conversion script
Id: cif_fix_values 1715 2011-07-08 13:25:40Z adriana 
;
_cod_original_sg_symbol_H-M P-3
_cod_database_code 7206624

loop_
_symmetry_equiv_pos_as_xyz
'x, y, z'
'-y, x-y, z'
'-x+y, -x, z'
'-x, -y, -z'
'y, -x+y, -z'
'x-y, x, -z'

loop_
_atom_site_label
_atom_site_type_symbol
_atom_site_fract_x
_atom_site_fract_y
_atom_site_fract_z
_atom_site_U_iso_or_equiv
_atom_site_adp_type
_atom_site_occupancy
_atom_site_symmetry_multiplicity
_atom_site_calc_flag
_atom_site_refinement_flags
C1 C 0.09479(13) 0.22806(14) 0.21911(17) 0.0434(3) Uani 1 1 d .
H1 H 0.0030 0.1855 0.1779 0.052 Uiso 1 1 calc R
C2 C 0.26852(12) 0.26681(12) 0.36486(15) 0.0357(3) Uani 1 1 d .
H2 H 0.3269 0.2612 0.4441 0.043 Uiso 1 1 calc R
C3 C 0.45355(15) 0.48989(15) 0.23256(18) 0.0514(4) Uani 1 1 d .
H3A H 0.5106 0.4956 0.3267 0.062 Uiso 1 1 calc R
H3B H 0.4467 0.5752 0.2306 0.062 Uiso 1 1 calc R
C4 C 0.52717(14) 0.48358(15) 0.07774(17) 0.0488(4) Uani 1 1 d .
H4A H 0.5154 0.3896 0.0682 0.059 Uiso 1 1 calc R
H4B H 0.6278 0.5504 0.0877 0.059 Uiso 1 1 calc R
N1 N 0.13064(9) 0.17583(9) 0.34947(11) 0.0296(2) Uani 1 1 d .
N2 N 0.20000(12) 0.34389(13) 0.15509(16) 0.0525(3) Uani 1 1 d .
N3 N 0.31078(11) 0.36635(11) 0.25157(13) 0.0389(3) Uani 1 1 d .
N4 N 0.6667 0.3333 0.4514(3) 0.0540(6) Uani 1 3 d S
Ni1 Ni 0.0000 0.0000 0.5000 0.02321(8) Uani 1 6 d S
O1 O 0.75150(14) 0.29028(15) 0.4520(2) 0.0923(5) Uani 1 1 d .

loop_
_atom_site_aniso_label
_atom_site_aniso_U_11
_atom_site_aniso_U_22
_atom_site_aniso_U_33
_atom_site_aniso_U_23
_atom_site_aniso_U_13
_atom_site_aniso_U_12
C1 0.0342(5) 0.0459(6) 0.0475(7) 0.0166(5) 0.0053(5) 0.0180(5)
C2 0.0337(5) 0.0317(5) 0.0340(6) 0.0028(4) 0.0021(5) 0.0105(4)
C3 0.0451(7) 0.0354(6) 0.0465(7) 0.0015(6) 0.0109(6) -0.0004(6)
C4 0.0375(6) 0.0431(7) 0.0507(8) 0.0079(6) 0.0119(6) 0.0088(5)
N1 0.0289(4) 0.0257(4) 0.0326(5) 0.0040(3) 0.0045(4) 0.0124(3)
N2 0.0433(5) 0.0530(6) 0.0569(7) 0.0258(5) 0.0093(5) 0.0207(5)
N3 0.0361(5) 0.0319(5) 0.0386(5) 0.0050(4) 0.0092(4) 0.0095(4)
N4 0.0562(8) 0.0562(8) 0.0496(12) 0.000 0.000 0.0281(4)
Ni1 0.02184(10) 0.02184(10) 0.02594(16) 0.000 0.000 0.01092(5)
O1 0.0755(7) 0.0841(8) 0.1344(13) -0.0018(8) -0.0115(9) 0.0528(6)

loop_
_atom_type_symbol
_atom_type_description
_atom_type_scat_dispersion_real
_atom_type_scat_dispersion_imag
_atom_type_scat_source
C C 0.0033 0.0016 'International Tables Vol C Tables 4.2.6.8 and 6.1.1.4'
H H 0.0000 0.0000 'International Tables Vol C Tables 4.2.6.8 and 6.1.1.4'
N N 0.0061 0.0033 'International Tables Vol C Tables 4.2.6.8 and 6.1.1.4'
Ni Ni 0.3393 1.1124 'International Tables Vol C Tables 4.2.6.8 and 6.1.1.4'
O O 0.0106 0.0060 'International Tables Vol C Tables 4.2.6.8 and 6.1.1.4'

loop_
_geom_angle_atom_site_label_1
_geom_angle_atom_site_label_2
_geom_angle_atom_site_label_3
_geom_angle
_geom_angle_site_symmetry_1
_geom_angle_site_symmetry_3
N2 C1 N1 114.77(11) . .
N2 C1 H1 122.6 . .
N1 C1 H1 122.6 . .
N3 C2 N1 110.27(11) . .
N3 C2 H2 124.9 . .
N1 C2 H2 124.9 . .
N3 C3 C4 112.83(11) . .
N3 C3 H3A 109.0 . .
C4 C3 H3A 109.0 . .
N3 C3 H3B 109.0 . .
C4 C3 H3B 109.0 . .
H3A C3 H3B 107.8 . .
C3 C4 C4 114.09(17) . 4_665
C3 C4 H4A 108.7 . .
C4 C4 H4A 108.7 4_665 .
C3 C4 H4B 108.7 . .
C4 C4 H4B 108.7 4_665 .
H4A C4 H4B 107.6 . .
C2 N1 C1 102.53(9) . .
C2 N1 Ni1 128.20(8) . .
C1 N1 Ni1 129.20(7) . .
C1 N2 N3 102.27(11) . .
C2 N3 N2 110.15(10) . .
C2 N3 C3 126.92(12) . .
N2 N3 C3 122.86(11) . .
O1 N4 O1 119.998(3) . 3_665
O1 N4 O1 119.998(3) . 2_655
O1 N4 O1 119.998(3) 3_665 2_655
N1 Ni1 N1 89.71(4) 5_556 6_556
N1 Ni1 N1 89.71(4) 5_556 4_556
N1 Ni1 N1 89.71(4) 6_556 4_556
N1 Ni1 N1 180.00(3) 5_556 2
N1 Ni1 N1 90.29(4) 6_556 2
N1 Ni1 N1 90.29(4) 4_556 2
N1 Ni1 N1 90.29(4) 5_556 .
N1 Ni1 N1 90.29(4) 6_556 .
N1 Ni1 N1 180.00(4) 4_556 .
N1 Ni1 N1 89.71(4) 2 .
N1 Ni1 N1 90.29(4) 5_556 3
N1 Ni1 N1 180.0 6_556 3
N1 Ni1 N1 90.29(4) 4_556 3
N1 Ni1 N1 89.71(4) 2 3
N1 Ni1 N1 89.71(4) . 3

loop_
_geom_bond_atom_site_label_1
_geom_bond_atom_site_label_2
_geom_bond_distance
_geom_bond_site_symmetry_2
C1 N2 1.3169(16) .
C1 N1 1.3531(16) .
C1 H1 0.9300 .
C2 N3 1.3206(16) .
C2 N1 1.3295(14) .
C2 H2 0.9300 .
C3 N3 1.4709(15) .
C3 C4 1.517(2) .
C3 H3A 0.9700 .
C3 H3B 0.9700 .
C4 C4 1.517(3) 4_665
C4 H4A 0.9700 .
C4 H4B 0.9700 .
N1 Ni1 2.1167(9) .
N2 N3 1.3573(16) .
N4 O1 1.2285(14) .
N4 O1 1.2285(14) 3_665
N4 O1 1.2285(14) 2_655
Ni1 N1 2.1167(9) 5_556
Ni1 N1 2.1167(9) 6_556
Ni1 N1 2.1167(9) 4_556
Ni1 N1 2.1167(9) 2
Ni1 N1 2.1167(9) 3

loop_
_geom_torsion_atom_site_label_1
_geom_torsion_atom_site_label_2
_geom_torsion_atom_site_label_3
_geom_torsion_atom_site_label_4
_geom_torsion
_geom_torsion_site_symmetry_4
N3 C3 C4 C4 75.3(2) 4_665
N3 C2 N1 C1 0.31(14) .
N3 C2 N1 Ni1 -176.96(8) .
N2 C1 N1 C2 -0.36(16) .
N2 C1 N1 Ni1 176.87(10) .
N1 C1 N2 N3 0.27(17) .
N1 C2 N3 N2 -0.17(16) .
N1 C2 N3 C3 176.72(12) .
C1 N2 N3 C2 -0.06(15) .
C1 N2 N3 C3 -177.09(13) .
C4 C3 N3 C2 113.00(16) .
C4 C3 N3 N2 -70.48(19) .
C2 N1 Ni1 N1 0.06(11) 5_556
C1 N1 Ni1 N1 -176.50(11) 5_556
C2 N1 Ni1 N1 89.77(12) 6_556
C1 N1 Ni1 N1 -86.79(10) 6_556
C2 N1 Ni1 N1 -179.77(14) 4_556
C1 N1 Ni1 N1 3.67(9) 4_556
C2 N1 Ni1 N1 -179.94(11) 2
C1 N1 Ni1 N1 3.50(11) 2
C2 N1 Ni1 N1 -90.23(12) 3
C1 N1 Ni1 N1 93.21(10) 3
